data_4027254
loop_
_publ_author_name
'Bharat P. Gurale'
'Mysore S. Shashidhar'
'Rajesh G. Gonnade'

_publ_section_title
;
 Synthesis of the Aminocyclitol Units of (-)-Hygromycin A and
 Methoxyhygromycin from myo-Inositol
;
_journal_name_full 'Journal of Organic Chemistry'
_journal_page_first 5801
_journal_page_last 5807
_journal_paper_doi 10.1021/jo300444b
_journal_volume 77
_journal_year 2012
_chemical_formula_moiety 'C29 H31 N3 O6'
_chemical_formula_sum 'C29 H31 N3 O6'
_chemical_formula_weight 517.57
_chemical_name_systematic
; 
 ? 
;
_space_group_IT_number 2
_symmetry_cell_setting triclinic
_symmetry_space_group_name_Hall '-P 1'
_symmetry_space_group_name_H-M 'P -1'
_atom_sites_solution_hydrogens geom
_atom_sites_solution_primary direct
_atom_sites_solution_secondary difmap
_audit_creation_method SHELXL-97
_cell_angle_alpha 102.788(4)
_cell_angle_beta 104.677(3)
_cell_angle_gamma 99.305(4)
_cell_formula_units_Z 2
_cell_length_a 9.3727(19)
_cell_length_b 10.020(2)
_cell_length_c 15.193(3)
_cell_measurement_reflns_used 3034
_cell_measurement_temperature 297(2)
_cell_measurement_theta_max 20.934
_cell_measurement_theta_min 2.229
_cell_volume 1309.7(5)
_computing_cell_refinement 'BRUKER SAINT'
_computing_data_collection 'BRUKER SMART'
_computing_data_reduction 'BRUKER SAINT'
_computing_molecular_graphics 'SHELXTL, ORTEP3,MERCURY1.2.1'
_computing_publication_material 'SHELXTL, PLATON'
_computing_structure_refinement 'SHELXL-97 (Sheldrick, 1997)'
_computing_structure_solution 'SHELXS-97 (Sheldrick, 1990)'
_diffrn_ambient_temperature 297(2)
_diffrn_measured_fraction_theta_full 0.997
_diffrn_measured_fraction_theta_max 0.997
_diffrn_measurement_device 'BRUKER SMART APEX'
_diffrn_measurement_device_type 'CCD Area Detector'
_diffrn_measurement_method 'Omega and phi Scan'
_diffrn_radiation_monochromator graphite
_diffrn_radiation_source 'fine-focus sealed tube'
_diffrn_radiation_type MoK\a
_diffrn_radiation_wavelength 0.71073
_diffrn_reflns_av_R_equivalents 0.0253
_diffrn_reflns_av_sigmaI/netI 0.0273
_diffrn_reflns_limit_h_max 11
_diffrn_reflns_limit_h_min -11
_diffrn_reflns_limit_k_max 11
_diffrn_reflns_limit_k_min -11
_diffrn_reflns_limit_l_max 18
_diffrn_reflns_limit_l_min -18
_diffrn_reflns_number 12730
_diffrn_reflns_theta_full 25.00
_diffrn_reflns_theta_max 25.00
_diffrn_reflns_theta_min 1.44
_exptl_absorpt_coefficient_mu 0.093
_exptl_absorpt_correction_T_max 0.9887
_exptl_absorpt_correction_T_min 0.9797
_exptl_absorpt_correction_type multi-scan
_exptl_absorpt_process_details 'Bruker SADABS'
_exptl_crystal_colour colourless
_exptl_crystal_density_diffrn 1.312
_exptl_crystal_description plate
_exptl_crystal_F_000 548
_exptl_crystal_size_max 0.22
_exptl_crystal_size_mid 0.19
_exptl_crystal_size_min 0.12
_refine_diff_density_max 0.392
_refine_diff_density_min -0.187
_refine_diff_density_rms 0.036
_refine_ls_extinction_method none
_refine_ls_goodness_of_fit_ref 1.097
_refine_ls_hydrogen_treatment mixed
_refine_ls_matrix_type full
_refine_ls_number_parameters 376
_refine_ls_number_reflns 4585
_refine_ls_number_restraints 0
_refine_ls_restrained_S_all 1.097
_refine_ls_R_factor_all 0.0865
_refine_ls_R_factor_gt 0.0673
_refine_ls_shift/su_max 0.000
_refine_ls_shift/su_mean 0.000
_refine_ls_structure_factor_coef Fsqd
_refine_ls_weighting_details 'calc w=1/[\s^2^(Fo^2^)+(0.0657P)^2^+0.4665P] where P=(Fo^2^+2Fc^2^)/3'
_refine_ls_weighting_scheme calc
_refine_ls_wR_factor_gt 0.1576
_refine_ls_wR_factor_ref 0.1703
_reflns_number_gt 3474
_reflns_number_total 4585
_reflns_threshold_expression >2sigma(I)
_cod_data_source_file jo300444b_si_003.cif
_cod_data_source_block compound_10
_cod_original_cell_volume 1309.8(5)
_cod_database_code 4027254

loop_
_symmetry_equiv_pos_as_xyz
'x, y, z'
'-x, -y, -z'

loop_
_atom_site_label
_atom_site_type_symbol
_atom_site_fract_x
_atom_site_fract_y
_atom_site_fract_z
_atom_site_U_iso_or_equiv
_atom_site_adp_type
_atom_site_occupancy
_atom_site_symmetry_multiplicity
_atom_site_calc_flag
_atom_site_refinement_flags
O1 O 0.5657(2) 0.38385(18) 0.33487(14) 0.0704(5) Uani 1 1 d .
O3 O 0.5970(2) 0.3177(2) 0.13021(13) 0.0798(6) Uani 1 1 d .
O4 O 0.5313(2) -0.0436(2) 0.14377(16) 0.0838(6) Uani 1 1 d .
O5 O 0.8220(2) 0.10557(19) 0.30513(15) 0.0740(6) Uani 1 1 d .
O6 O 0.4901(2) 0.01023(19) 0.29083(16) 0.0858(7) Uani 1 1 d .
O7 O 1.1697(2) 0.7329(2) 0.36972(17) 0.0910(7) Uani 1 1 d .
N1 N 0.2597(3) 0.1082(3) 0.1599(2) 0.1000(10) Uani 1 1 d .
N2 N 0.2187(3) 0.0214(3) 0.0871(2) 0.0869(8) Uani 1 1 d .
N3 N 0.1648(4) -0.0648(4) 0.0179(3) 0.1434(16) Uani 1 1 d .
C1 C 0.4759(3) 0.2449(3) 0.2941(2) 0.0646(7) Uani 1 1 d .
C2 C 0.4028(3) 0.2164(3) 0.1874(2) 0.0673(7) Uani 1 1 d .
C3 C 0.5098(3) 0.1857(3) 0.1271(2) 0.0657(7) Uani 1 1 d .
C4 C 0.6175(3) 0.0967(3) 0.1625(2) 0.0654(7) Uani 1 1 d .
C5 C 0.6994(3) 0.1635(3) 0.26619(19) 0.0581(6) Uani 1 1 d .
C6 C 0.5823(3) 0.1494(3) 0.3180(2) 0.0642(7) Uani 1 1 d .
C7 C 0.5333(5) -0.0859(3) 0.2260(3) 0.0888(11) Uani 1 1 d .
C8 C 0.4863(3) 0.4862(3) 0.3589(3) 0.0870(10) Uani 1 1 d .
H8A H 0.4401 0.4662 0.4063 0.104 Uiso 1 1 calc R
H8B H 0.4063 0.4843 0.3035 0.104 Uiso 1 1 calc R
C9 C 0.5925(3) 0.6293(3) 0.39694(18) 0.0621(7) Uani 1 1 d .
C10 C 0.7283(3) 0.6583(3) 0.37794(19) 0.0687(7) Uani 1 1 d .
H10 H 0.7590 0.5870 0.3420 0.082 Uiso 1 1 calc R
C11 C 0.8194(4) 0.7925(3) 0.4118(2) 0.0835(9) Uani 1 1 d .
H11 H 0.9111 0.8109 0.3987 0.100 Uiso 1 1 calc R
C12 C 0.7758(4) 0.8989(3) 0.4648(3) 0.0891(10) Uani 1 1 d .
H12 H 0.8371 0.9895 0.4872 0.107 Uiso 1 1 calc R
C13 C 0.6422(4) 0.8709(3) 0.4842(2) 0.0906(10) Uani 1 1 d .
H13 H 0.6124 0.9425 0.5205 0.109 Uiso 1 1 calc R
C14 C 0.5507(3) 0.7374(3) 0.4508(2) 0.0798(9) Uani 1 1 d .
H14 H 0.4595 0.7197 0.4647 0.096 Uiso 1 1 calc R
C15 C 0.6120(5) 0.3344(4) 0.0457(3) 0.1116(13) Uani 1 1 d .
H15A H 0.5121 0.3163 0.0009 0.134 Uiso 1 1 calc R
H15B H 0.6641 0.2659 0.0207 0.134 Uiso 1 1 calc R
C16 C 0.6969(4) 0.4769(3) 0.0549(2) 0.0756(8) Uani 1 1 d .
C17 C 0.7771(5) 0.4970(5) -0.0097(3) 0.1156(14) Uani 1 1 d .
H17 H 0.7773 0.4210 -0.0576 0.139 Uiso 1 1 calc R
C18 C 0.8558(6) 0.6315(6) -0.0014(3) 0.1267(16) Uani 1 1 d .
H18 H 0.9071 0.6452 -0.0448 0.152 Uiso 1 1 calc R
C19 C 0.8589(4) 0.7399(4) 0.0671(3) 0.1023(11) Uani 1 1 d .
H19 H 0.9124 0.8290 0.0715 0.123 Uiso 1 1 calc R
C20 C 0.7866(4) 0.7233(4) 0.1300(3) 0.0951(11) Uani 1 1 d .
H20 H 0.7913 0.8007 0.1784 0.114 Uiso 1 1 calc R
C21 C 0.7059(4) 0.5948(3) 0.1246(2) 0.0820(9) Uani 1 1 d .
H21 H 0.6554 0.5862 0.1691 0.098 Uiso 1 1 calc R
C22 C 0.9559(3) 0.1436(3) 0.2784(3) 0.0793(9) Uani 1 1 d .
H22B H 0.9337 0.1023 0.2110 0.095 Uiso 1 1 calc R
H22A H 1.0344 0.1039 0.3109 0.095 Uiso 1 1 calc R
C23 C 1.0149(3) 0.2989(3) 0.3004(2) 0.0629(7) Uani 1 1 d .
C24 C 1.0125(3) 0.3649(3) 0.2306(2) 0.0716(8) Uani 1 1 d .
H24 H 0.9760 0.3111 0.1678 0.086 Uiso 1 1 calc R
C25 C 1.0625(3) 0.5090(3) 0.2500(2) 0.0751(8) Uani 1 1 d .
H25 H 1.0591 0.5507 0.2008 0.090 Uiso 1 1 calc R
C26 C 1.1170(3) 0.5898(3) 0.3418(2) 0.0670(7) Uani 1 1 d .
C27 C 1.1212(4) 0.5250(4) 0.4134(2) 0.0845(9) Uani 1 1 d .
H27 H 1.1583 0.5786 0.4763 0.101 Uiso 1 1 calc R
C28 C 1.0708(4) 0.3821(4) 0.3922(2) 0.0816(9) Uani 1 1 d .
H28 H 1.0745 0.3403 0.4413 0.098 Uiso 1 1 calc R
C29 C 1.1852(5) 0.8004(4) 0.2994(3) 0.1170(14) Uani 1 1 d .
H29A H 1.2480 0.7585 0.2657 0.176 Uiso 1 1 calc R
H29B H 1.2312 0.8985 0.3285 0.176 Uiso 1 1 calc R
H29C H 1.0871 0.7901 0.2561 0.176 Uiso 1 1 calc R
H1 H 0.391(3) 0.231(2) 0.3236(17) 0.064(7) Uiso 1 1 d .
H2 H 0.369(3) 0.299(3) 0.1769(18) 0.066(8) Uiso 1 1 d .
H3 H 0.450(3) 0.141(2) 0.0653(18) 0.054(7) Uiso 1 1 d .
H4 H 0.686(3) 0.091(2) 0.1277(17) 0.058(7) Uiso 1 1 d .
H5 H 0.733(2) 0.260(2) 0.2747(15) 0.046(6) Uiso 1 1 d .
H6 H 0.633(3) 0.177(3) 0.384(2) 0.064(8) Uiso 1 1 d .
H7A H 0.462(4) -0.169(3) 0.209(2) 0.089(10) Uiso 1 1 d .
H7B H 0.636(4) -0.098(3) 0.258(2) 0.079(9) Uiso 1 1 d .

loop_
_atom_site_aniso_label
_atom_site_aniso_U_11
_atom_site_aniso_U_22
_atom_site_aniso_U_33
_atom_site_aniso_U_23
_atom_site_aniso_U_13
_atom_site_aniso_U_12
O1 0.0584(11) 0.0524(10) 0.0878(13) -0.0032(9) 0.0230(10) 0.0078(8)
O3 0.0837(14) 0.0801(13) 0.0610(12) 0.0187(10) 0.0181(10) -0.0148(11)
O4 0.0935(15) 0.0540(11) 0.0938(15) -0.0005(11) 0.0364(12) 0.0048(10)
O5 0.0687(12) 0.0673(12) 0.0994(15) 0.0383(11) 0.0329(11) 0.0194(10)
O6 0.0920(15) 0.0548(11) 0.1199(18) 0.0179(11) 0.0622(14) 0.0028(10)
O7 0.0817(14) 0.0749(14) 0.1036(17) 0.0056(12) 0.0364(12) -0.0050(11)
N1 0.0608(16) 0.112(2) 0.092(2) -0.0199(18) 0.0252(14) -0.0152(15)
N2 0.0603(15) 0.0708(17) 0.112(2) 0.0011(17) 0.0306(16) -0.0073(13)
N3 0.099(2) 0.121(3) 0.159(3) -0.037(3) 0.054(2) -0.036(2)
C1 0.0563(15) 0.0557(15) 0.0742(18) 0.0010(13) 0.0283(14) 0.0011(12)
C2 0.0523(15) 0.0604(17) 0.079(2) 0.0078(14) 0.0171(14) 0.0063(13)
C3 0.0600(16) 0.0634(17) 0.0588(17) 0.0073(14) 0.0122(14) -0.0045(13)
C4 0.0629(16) 0.0610(16) 0.0704(18) 0.0054(13) 0.0336(15) 0.0047(13)
C5 0.0594(16) 0.0467(14) 0.0702(17) 0.0163(12) 0.0255(13) 0.0075(12)
C6 0.0689(17) 0.0560(16) 0.0661(18) 0.0120(13) 0.0280(15) 0.0041(13)
C7 0.089(3) 0.0490(18) 0.129(3) 0.0130(19) 0.052(2) 0.0022(17)
C8 0.0656(18) 0.0695(19) 0.109(2) -0.0104(17) 0.0290(17) 0.0143(15)
C9 0.0596(16) 0.0584(16) 0.0605(16) 0.0067(12) 0.0116(13) 0.0158(13)
C10 0.0779(19) 0.0671(17) 0.0610(16) 0.0099(13) 0.0278(14) 0.0160(15)
C11 0.087(2) 0.077(2) 0.088(2) 0.0226(17) 0.0371(18) 0.0054(17)
C12 0.102(3) 0.0554(18) 0.096(2) 0.0152(17) 0.016(2) 0.0095(17)
C13 0.090(2) 0.065(2) 0.099(2) -0.0056(17) 0.015(2) 0.0284(18)
C14 0.0678(18) 0.0686(19) 0.093(2) -0.0009(16) 0.0251(16) 0.0199(15)
C15 0.160(4) 0.083(2) 0.078(2) 0.0232(19) 0.028(2) 0.002(2)
C16 0.092(2) 0.0682(18) 0.0650(18) 0.0294(15) 0.0152(16) 0.0124(16)
C17 0.158(4) 0.113(3) 0.079(2) 0.010(2) 0.056(3) 0.033(3)
C18 0.151(4) 0.130(4) 0.118(3) 0.047(3) 0.080(3) 0.004(3)
C19 0.098(3) 0.096(3) 0.127(3) 0.051(3) 0.045(3) 0.014(2)
C20 0.086(2) 0.072(2) 0.131(3) 0.023(2) 0.043(2) 0.0162(18)
C21 0.087(2) 0.080(2) 0.084(2) 0.0176(17) 0.0424(18) 0.0135(17)
C22 0.0662(18) 0.0744(19) 0.107(2) 0.0307(17) 0.0319(17) 0.0251(15)
C23 0.0473(14) 0.0717(18) 0.0706(18) 0.0200(14) 0.0188(13) 0.0142(12)
C24 0.0735(18) 0.0743(19) 0.0586(16) 0.0083(14) 0.0223(14) 0.0039(15)
C25 0.0740(19) 0.082(2) 0.0675(19) 0.0232(16) 0.0244(15) 0.0034(15)
C26 0.0486(14) 0.0708(18) 0.0744(19) 0.0080(15) 0.0237(13) 0.0022(13)
C27 0.078(2) 0.098(2) 0.0600(18) 0.0071(17) 0.0202(15) -0.0059(18)
C28 0.076(2) 0.101(2) 0.0665(19) 0.0345(18) 0.0176(16) 0.0064(18)
C29 0.120(3) 0.084(2) 0.135(3) 0.033(2) 0.039(3) -0.015(2)

loop_
_atom_type_symbol
_atom_type_description
_atom_type_scat_dispersion_real
_atom_type_scat_dispersion_imag
_atom_type_scat_source
C C 0.0033 0.0016 'International Tables Vol C Tables 4.2.6.8 and 6.1.1.4'
H H 0.0000 0.0000 'International Tables Vol C Tables 4.2.6.8 and 6.1.1.4'
N N 0.0061 0.0033 'International Tables Vol C Tables 4.2.6.8 and 6.1.1.4'
O O 0.0106 0.0060 'International Tables Vol C Tables 4.2.6.8 and 6.1.1.4'

loop_
_geom_angle_atom_site_label_1
_geom_angle_atom_site_label_2
_geom_angle_atom_site_label_3
_geom_angle
C8 O1 C1 115.2(2)
C15 O3 C3 116.3(2)
C7 O4 C4 113.3(2)
C5 O5 C22 114.7(2)
C7 O6 C6 113.3(2)
C26 O7 C29 117.6(3)
N2 N1 C2 121.3(3)
N3 N2 N1 173.0(3)
O1 C1 C6 105.5(2)
O1 C1 C2 111.4(2)
C6 C1 C2 112.9(2)
N1 C2 C1 107.6(3)
N1 C2 C3 115.2(2)
C1 C2 C3 114.6(2)
O3 C3 C4 108.8(2)
O3 C3 C2 107.1(2)
C4 C3 C2 113.6(3)
O4 C4 C5 112.8(2)
O4 C4 C3 108.4(2)
C5 C4 C3 109.0(2)
O5 C5 C4 115.2(2)
O5 C5 C6 109.9(2)
C4 C5 C6 106.8(2)
O6 C6 C5 113.0(2)
O6 C6 C1 106.6(2)
C5 C6 C1 108.7(2)
O4 C7 O6 111.8(3)
O1 C8 C9 110.0(2)
C10 C9 C14 118.3(3)
C10 C9 C8 122.6(2)
C14 C9 C8 119.0(3)
C9 C10 C11 120.4(3)
C12 C11 C10 120.5(3)
C13 C12 C11 119.4(3)
C12 C13 C14 120.5(3)
C13 C14 C9 120.8(3)
O3 C15 C16 112.4(3)
C21 C16 C17 116.2(3)
C21 C16 C15 124.2(3)
C17 C16 C15 119.5(3)
C18 C17 C16 119.4(3)
C19 C18 C17 121.0(4)
C18 C19 C20 120.7(4)
C19 C20 C21 120.9(4)
C20 C21 C16 121.7(3)
O5 C22 C23 113.7(2)
C24 C23 C28 117.0(3)
C24 C23 C22 121.7(3)
C28 C23 C22 121.2(3)
C23 C24 C25 122.2(3)
C26 C25 C24 119.7(3)
C25 C26 O7 125.0(3)
C25 C26 C27 118.9(3)
O7 C26 C27 116.1(3)
C28 C27 C26 120.2(3)
C27 C28 C23 121.9(3)

loop_
_geom_bond_atom_site_label_1
_geom_bond_atom_site_label_2
_geom_bond_distance
O1 C8 1.398(3)
O1 C1 1.416(3)
O3 C15 1.370(4)
O3 C3 1.423(3)
O4 C7 1.402(4)
O4 C4 1.432(3)
O5 C5 1.425(3)
O5 C22 1.434(3)
O6 C7 1.404(4)
O6 C6 1.427(3)
O7 C26 1.370(3)
O7 C29 1.409(4)
N1 N2 1.173(4)
N1 C2 1.481(4)
N2 N3 1.138(4)
C1 C6 1.523(4)
C1 C2 1.532(4)
C2 C3 1.542(4)
C3 C4 1.527(4)
C4 C5 1.508(4)
C5 C6 1.511(4)
C8 C9 1.504(4)
C9 C10 1.376(4)
C9 C14 1.380(4)
C10 C11 1.379(4)
C11 C12 1.371(4)
C12 C13 1.358(5)
C13 C14 1.375(4)
C15 C16 1.476(4)
C16 C21 1.375(4)
C16 C17 1.408(5)
C17 C18 1.389(5)
C18 C19 1.319(5)
C19 C20 1.327(5)
C20 C21 1.358(4)
C22 C23 1.496(4)
C23 C24 1.367(4)
C23 C28 1.374(4)
C24 C25 1.383(4)
C25 C26 1.366(4)
C26 C27 1.380(4)
C27 C28 1.370(4)

loop_
_geom_torsion_atom_site_label_1
_geom_torsion_atom_site_label_2
_geom_torsion_atom_site_label_3
_geom_torsion_atom_site_label_4
_geom_torsion
C8 O1 C1 C6 -153.0(3)
C8 O1 C1 C2 84.1(3)
N2 N1 C2 C1 -143.4(3)
N2 N1 C2 C3 -14.2(5)
O1 C1 C2 N1 -151.7(2)
C6 C1 C2 N1 89.8(3)
O1 C1 C2 C3 78.8(3)
C6 C1 C2 C3 -39.7(3)
C15 O3 C3 C4 102.0(3)
C15 O3 C3 C2 -134.8(3)
N1 C2 C3 O3 152.7(3)
C1 C2 C3 O3 -81.7(3)
N1 C2 C3 C4 -87.2(3)
C1 C2 C3 C4 38.4(3)
C7 O4 C4 C5 3.8(3)
C7 O4 C4 C3 -117.0(3)
O3 C3 C4 O4 -170.0(2)
C2 C3 C4 O4 70.9(3)
O3 C3 C4 C5 66.9(3)
C2 C3 C4 C5 -52.3(3)
C22 O5 C5 C4 74.2(3)
C22 O5 C5 C6 -165.2(2)
O4 C4 C5 O5 69.6(3)
C3 C4 C5 O5 -169.9(2)
O4 C4 C5 C6 -52.7(3)
C3 C4 C5 C6 67.8(3)
C7 O6 C6 C5 3.6(4)
C7 O6 C6 C1 123.0(3)
O5 C5 C6 O6 -76.9(3)
C4 C5 C6 O6 48.7(3)
O5 C5 C6 C1 165.0(2)
C4 C5 C6 C1 -69.4(3)
O1 C1 C6 O6 171.1(2)
C2 C1 C6 O6 -66.9(3)
O1 C1 C6 C5 -66.8(3)
C2 C1 C6 C5 55.2(3)
C4 O4 C7 O6 53.1(4)
C6 O6 C7 O4 -57.4(4)
C1 O1 C8 C9 -177.3(2)
O1 C8 C9 C10 21.6(4)
O1 C8 C9 C14 -160.3(3)
C14 C9 C10 C11 -0.3(4)
C8 C9 C10 C11 177.8(3)
C9 C10 C11 C12 -0.1(5)
C10 C11 C12 C13 0.4(5)
C11 C12 C13 C14 -0.4(5)
C12 C13 C14 C9 0.0(5)
C10 C9 C14 C13 0.3(5)
C8 C9 C14 C13 -177.8(3)
C3 O3 C15 C16 176.9(3)
O3 C15 C16 C21 -25.7(5)
O3 C15 C16 C17 153.4(4)
C21 C16 C17 C18 -1.5(6)
C15 C16 C17 C18 179.4(4)
C16 C17 C18 C19 1.3(7)
C17 C18 C19 C20 0.0(7)
C18 C19 C20 C21 -1.0(6)
C19 C20 C21 C16 0.7(6)
C17 C16 C21 C20 0.5(5)
C15 C16 C21 C20 179.6(4)
C5 O5 C22 C23 55.4(3)
O5 C22 C23 C24 -112.8(3)
O5 C22 C23 C28 65.6(4)
C28 C23 C24 C25 -0.5(4)
C22 C23 C24 C25 178.0(3)
C23 C24 C25 C26 0.2(5)
C24 C25 C26 O7 179.9(3)
C24 C25 C26 C27 0.1(4)
C29 O7 C26 C25 -7.7(4)
C29 O7 C26 C27 172.1(3)
C25 C26 C27 C28 -0.2(5)
O7 C26 C27 C28 180.0(3)
C26 C27 C28 C23 -0.1(5)
C24 C23 C28 C27 0.4(4)
C22 C23 C28 C27 -178.1(3)
